data_4516054
loop_
_publ_author_name
'Santos, Ane F.'
'Ferreira, Isabella P.'
'Pinheiro, Carlos B.'
'Santos, Verlane G.'
'Lopes, Miriam T. P.'
'Teixeira, Let\'icia R'
'Rocha, Willian R.'
'Rodrigues, Gabriel L. S.'
'Beraldo, Heloisa'

_publ_section_title
;
 [Ag(L)NO<sub>3</sub>] Complexes with 2-Benzoylpyridine-Derived
 Hydrazones: Cytotoxic Activity and Interaction with Biomolecules.
;
_journal_issue 6
_journal_name_full 'ACS omega'
_journal_page_first 7027
_journal_page_last 7035
_journal_paper_doi 10.1021/acsomega.8b00533
_journal_volume 3
_journal_year 2018
_chemical_formula_moiety 'C19 H15 Ag N4 O4'
_chemical_formula_sum 'C19 H15 Ag N4 O4'
_chemical_formula_weight 471.22
_space_group_crystal_system monoclinic
_space_group_IT_number 14
_space_group_name_Hall '-P 2ybc'
_space_group_name_H-M_alt 'P 1 21/c 1'
_atom_sites_solution_hydrogens geom
_audit_creation_method SHELXL-2017/1
_audit_update_record
;
2018-05-13 deposited with the CCDC.
2018-05-13 downloaded from the CCDC.
;
_cell_angle_alpha 90
_cell_angle_beta 91.239(2)
_cell_angle_gamma 90
_cell_formula_units_Z 4
_cell_length_a 9.0545(2)
_cell_length_b 9.0558(2)
_cell_length_c 21.8960(5)
_cell_measurement_reflns_used 18854
_cell_measurement_temperature 100(2)
_cell_measurement_theta_max 29.2030
_cell_measurement_theta_min 2.4200
_cell_volume 1794.96(7)
_computing_structure_refinement 'SHELXL-2017/1 (Sheldrick, 2017)'
_diffrn_ambient_environment N~2~
_diffrn_ambient_temperature 100(2)
_diffrn_detector 'CCD plate'
_diffrn_detector_area_resol_mean 10.4186
_diffrn_detector_type Atlas
_diffrn_measured_fraction_theta_full 1.000
_diffrn_measured_fraction_theta_max 0.952
_diffrn_measurement_device 'four-circle diffractometer'
_diffrn_measurement_device_type 'Xcalibur, Atlas, Gemini ultra'
_diffrn_measurement_method '\w scans'
_diffrn_radiation_monochromator graphite
_diffrn_radiation_probe x-ray
_diffrn_radiation_type 'Mo K\a'
_diffrn_radiation_wavelength 0.71073
_diffrn_reflns_av_R_equivalents 0.0512
_diffrn_reflns_av_unetI/netI 0.0324
_diffrn_reflns_Laue_measured_fraction_full 1.000
_diffrn_reflns_Laue_measured_fraction_max 0.952
_diffrn_reflns_limit_h_max 12
_diffrn_reflns_limit_h_min -11
_diffrn_reflns_limit_k_max 12
_diffrn_reflns_limit_k_min -12
_diffrn_reflns_limit_l_max 29
_diffrn_reflns_limit_l_min -29
_diffrn_reflns_number 46905
_diffrn_reflns_point_group_measured_fraction_full 1.000
_diffrn_reflns_point_group_measured_fraction_max 0.952
_diffrn_reflns_theta_full 25.242
_diffrn_reflns_theta_max 29.551
_diffrn_reflns_theta_min 2.250
_diffrn_source 'fine-focus sealed X-ray tube'
_diffrn_source_type 'Enhance (Mo) X-ray Source'
_exptl_absorpt_coefficient_mu 1.158
_exptl_absorpt_correction_T_max 0.939
_exptl_absorpt_correction_T_min 0.730
_exptl_absorpt_correction_type analytical
_exptl_absorpt_process_details
;
CrysAlisPro 1.171.38.43 (Rigaku Oxford Diffraction, 2015)
Analytical numeric absorption correction using a multifaceted crystal
			model based on expressions derived by R.C. Clark & J.S. Reid.
(Clark, R. C. & Reid, J. S. (1995). Acta Cryst. A51, 887-897)
Empirical absorption correction using spherical harmonics,
 implemented in SCALE3 ABSPACK scaling algorithm.
;
_exptl_crystal_colour colourless
_exptl_crystal_density_diffrn 1.744
_exptl_crystal_description prism
_exptl_crystal_F_000 944
_exptl_crystal_size_max 0.309
_exptl_crystal_size_mid 0.224
_exptl_crystal_size_min 0.056
_refine_diff_density_max 0.991
_refine_diff_density_min -0.430
_refine_diff_density_rms 0.096
_refine_ls_extinction_method none
_refine_ls_goodness_of_fit_ref 1.096
_refine_ls_hydrogen_treatment constr
_refine_ls_matrix_type full
_refine_ls_number_parameters 253
_refine_ls_number_reflns 4790
_refine_ls_number_restraints 0
_refine_ls_restrained_S_all 1.096
_refine_ls_R_factor_all 0.0458
_refine_ls_R_factor_gt 0.0289
_refine_ls_shift/su_max 0.001
_refine_ls_shift/su_mean 0.000
_refine_ls_structure_factor_coef Fsqd
_refine_ls_weighting_details 'w=1/[\s^2^(Fo^2^)+(0.0141P)^2^+1.8171P] where P=(Fo^2^+2Fc^2^)/3'
_refine_ls_weighting_scheme calc
_refine_ls_wR_factor_gt 0.0501
_refine_ls_wR_factor_ref 0.0571
_reflns_Friedel_coverage 0.000
_reflns_number_gt 3919
_reflns_number_total 4790
_reflns_threshold_expression 'I > 2\s(I)'
_cod_data_source_file ao8b00533_si_002.cif
_cod_data_source_block 1
_cod_original_sg_symbol_H-M 'P 21/c'
_cod_database_code 4516054
_shelx_shelxl_version_number 2017/1
_shelx_space_group_comment
;
The symmetry employed for this shelxl refinement is uniquely defined
by the following loop, which should always be used as a source of
symmetry information in preference to the above space-group names.
They are only intended as comments.
;
_shelx_estimated_absorpt_t_min 0.716
_shelx_estimated_absorpt_t_max 0.938

loop_
_space_group_symop_operation_xyz
'x, y, z'
'-x, y+1/2, -z+1/2'
'-x, -y, -z'
'x, -y-1/2, z-1/2'

loop_
_atom_site_label
_atom_site_type_symbol
_atom_site_fract_x
_atom_site_fract_y
_atom_site_fract_z
_atom_site_U_iso_or_equiv
_atom_site_adp_type
_atom_site_occupancy
_atom_site_site_symmetry_order
_atom_site_calc_flag
_atom_site_refinement_flags_posn
_atom_site_refinement_flags_adp
C2 C 0.8462(2) 0.4099(2) -0.11833(10) 0.0166(4) Uani 1 1 d . .
C3 C 0.8529(2) 0.3443(2) -0.17541(10) 0.0203(4) Uani 1 1 d . .
H3 H 0.794373 0.380876 -0.208612 0.024 Uiso 1 1 calc R U
C4 C 0.9462(2) 0.2243(2) -0.18353(11) 0.0240(5) Uani 1 1 d . .
H4 H 0.951133 0.177100 -0.222179 0.029 Uiso 1 1 calc R U
C5 C 1.0314(2) 0.1748(2) -0.13486(11) 0.0240(5) Uani 1 1 d . .
H5 H 1.095400 0.092472 -0.139107 0.029 Uiso 1 1 calc R U
C6 C 1.0215(2) 0.2479(2) -0.07966(11) 0.0214(5) Uani 1 1 d . .
H6 H 1.081521 0.214485 -0.046324 0.026 Uiso 1 1 calc R U
C7 C 0.7384(2) 0.5298(2) -0.10610(9) 0.0159(4) Uani 1 1 d . .
C8 C 0.5910(2) 0.6847(2) 0.02736(9) 0.0172(4) Uani 1 1 d . .
C9 C 0.4819(2) 0.8017(2) 0.04149(10) 0.0189(4) Uani 1 1 d . .
C10 C 0.4945(3) 0.8687(3) 0.09863(10) 0.0261(5) Uani 1 1 d . .
H10 H 0.573988 0.843107 0.125625 0.031 Uiso 1 1 calc R U
C11 C 0.3916(3) 0.9726(3) 0.11617(12) 0.0327(6) Uani 1 1 d . .
H11 H 0.401063 1.018806 0.155009 0.039 Uiso 1 1 calc R U
C12 C 0.2753(3) 1.0090(3) 0.07729(12) 0.0310(6) Uani 1 1 d . .
H12 H 0.203426 1.078548 0.089825 0.037 Uiso 1 1 calc R U
C13 C 0.2630(2) 0.9445(2) 0.01997(12) 0.0276(5) Uani 1 1 d . .
H13 H 0.183593 0.971215 -0.006896 0.033 Uiso 1 1 calc R U
C14 C 0.3661(2) 0.8411(2) 0.00172(11) 0.0205(4) Uani 1 1 d . .
H14 H 0.357997 0.797470 -0.037661 0.025 Uiso 1 1 calc R U
C15 C 0.6670(2) 0.6129(2) -0.15773(9) 0.0157(4) Uani 1 1 d . .
C16 C 0.7540(2) 0.6886(2) -0.19915(9) 0.0201(4) Uani 1 1 d . .
H16 H 0.858613 0.685480 -0.195214 0.024 Uiso 1 1 calc R U
C17 C 0.6869(2) 0.7688(3) -0.24621(10) 0.0232(5) Uani 1 1 d . .
H17 H 0.745751 0.822053 -0.274056 0.028 Uiso 1 1 calc R U
C18 C 0.5338(2) 0.7712(3) -0.25262(10) 0.0230(5) Uani 1 1 d . .
H18 H 0.488297 0.825809 -0.284944 0.028 Uiso 1 1 calc R U
C19 C 0.4473(2) 0.6940(2) -0.21195(10) 0.0216(5) Uani 1 1 d . .
H19 H 0.342753 0.695316 -0.216675 0.026 Uiso 1 1 calc R U
C20 C 0.5130(2) 0.6151(2) -0.16444(10) 0.0176(4) Uani 1 1 d . .
H20 H 0.453709 0.562636 -0.136504 0.021 Uiso 1 1 calc R U
N1 N 0.93173(18) 0.36323(19) -0.07056(8) 0.0182(4) Uani 1 1 d . .
N2 N 0.71059(18) 0.55128(19) -0.04925(8) 0.0162(3) Uani 1 1 d . .
N3 N 0.61390(18) 0.66001(19) -0.03331(8) 0.0176(4) Uani 1 1 d . .
H3N H 0.567511 0.712882 -0.061461 0.021 Uiso 1 1 calc R U
N4 N 0.90045(19) 0.2425(2) 0.13148(8) 0.0203(4) Uani 1 1 d . .
O1 O 0.65622(16) 0.61455(18) 0.06742(7) 0.0236(3) Uani 1 1 d . .
O2 O 0.8511(2) 0.37166(19) 0.13213(9) 0.0419(5) Uani 1 1 d . .
O3 O 0.9522(2) 0.1966(2) 0.08289(8) 0.0461(5) Uani 1 1 d . .
O4 O 0.89766(18) 0.16447(18) 0.17778(7) 0.0274(4) Uani 1 1 d . .
Ag1 Ag 0.86456(2) 0.44199(2) 0.02878(2) 0.02044(5) Uani 1 1 d . .

loop_
_atom_site_aniso_label
_atom_site_aniso_U_11
_atom_site_aniso_U_22
_atom_site_aniso_U_33
_atom_site_aniso_U_23
_atom_site_aniso_U_13
_atom_site_aniso_U_12
C2 0.0130(9) 0.0190(10) 0.0179(10) -0.0008(8) 0.0018(7) -0.0020(8)
C3 0.0169(10) 0.0252(11) 0.0190(11) -0.0018(9) 0.0017(8) -0.0016(8)
C4 0.0223(11) 0.0245(12) 0.0256(12) -0.0058(10) 0.0093(9) -0.0005(9)
C5 0.0215(11) 0.0197(11) 0.0311(13) 0.0025(10) 0.0094(9) 0.0026(9)
C6 0.0201(10) 0.0178(10) 0.0265(12) 0.0049(9) 0.0033(9) 0.0000(8)
C7 0.0132(9) 0.0195(11) 0.0151(10) 0.0002(8) 0.0012(7) -0.0023(8)
C8 0.0166(9) 0.0189(10) 0.0162(10) 0.0000(8) 0.0037(8) -0.0033(8)
C9 0.0194(10) 0.0189(10) 0.0189(11) 0.0014(8) 0.0076(8) -0.0028(8)
C10 0.0309(12) 0.0291(12) 0.0185(12) 0.0000(10) 0.0084(9) -0.0006(10)
C11 0.0431(14) 0.0277(13) 0.0278(13) -0.0061(10) 0.0172(11) -0.0018(11)
C12 0.0309(13) 0.0171(11) 0.0459(16) -0.0015(11) 0.0223(11) -0.0016(9)
C13 0.0192(10) 0.0188(11) 0.0450(15) 0.0058(11) 0.0068(10) -0.0003(9)
C14 0.0201(10) 0.0160(10) 0.0256(12) -0.0005(9) 0.0045(8) -0.0031(8)
C15 0.0194(10) 0.0152(9) 0.0125(10) -0.0019(8) -0.0005(8) 0.0011(8)
C16 0.0176(10) 0.0269(12) 0.0158(11) -0.0015(9) 0.0016(8) -0.0011(9)
C17 0.0270(11) 0.0272(12) 0.0157(11) 0.0039(9) 0.0050(9) -0.0011(9)
C18 0.0278(11) 0.0256(12) 0.0156(11) 0.0002(9) 0.0000(9) 0.0060(9)
C19 0.0190(10) 0.0265(11) 0.0192(11) -0.0028(9) -0.0013(8) 0.0041(9)
C20 0.0185(10) 0.0181(10) 0.0165(10) -0.0015(8) 0.0025(8) -0.0001(8)
N1 0.0185(8) 0.0172(9) 0.0190(9) 0.0027(7) 0.0016(7) -0.0002(7)
N2 0.0156(8) 0.0176(8) 0.0157(9) -0.0008(7) 0.0022(6) 0.0012(7)
N3 0.0209(9) 0.0181(9) 0.0137(9) 0.0022(7) 0.0013(7) 0.0047(7)
N4 0.0166(8) 0.0243(10) 0.0198(10) 0.0027(8) -0.0051(7) -0.0002(7)
O1 0.0248(8) 0.0322(9) 0.0140(8) 0.0032(7) 0.0031(6) 0.0048(7)
O2 0.0575(12) 0.0229(9) 0.0461(12) 0.0126(8) 0.0224(9) 0.0143(8)
O3 0.0740(14) 0.0459(12) 0.0187(9) 0.0007(8) 0.0095(9) 0.0200(10)
O4 0.0364(9) 0.0269(9) 0.0189(8) 0.0088(7) -0.0015(7) 0.0030(7)
Ag1 0.02149(8) 0.02448(9) 0.01541(8) 0.00406(7) 0.00161(6) 0.00361(7)

loop_
_atom_type_symbol
_atom_type_description
_atom_type_scat_dispersion_real
_atom_type_scat_dispersion_imag
_atom_type_scat_source
C C 0.0033 0.0016 'International Tables Vol C Tables 4.2.6.8 and 6.1.1.4'
H H 0.0000 0.0000 'International Tables Vol C Tables 4.2.6.8 and 6.1.1.4'
N N 0.0061 0.0033 'International Tables Vol C Tables 4.2.6.8 and 6.1.1.4'
O O 0.0106 0.0060 'International Tables Vol C Tables 4.2.6.8 and 6.1.1.4'
Ag Ag -0.8971 1.1015 'International Tables Vol C Tables 4.2.6.8 and 6.1.1.4'

loop_
_exptl_crystal_face_index_h
_exptl_crystal_face_index_k
_exptl_crystal_face_index_l
_exptl_crystal_face_perp_dist
0 -5 -3 0.1019
0 5 3 0.1019
5 0 -1 0.1653
-5 0 1 0.1393
0 0 1 0.0281
0 0 -1 0.0281

loop_
_geom_angle_atom_site_label_1
_geom_angle_atom_site_label_2
_geom_angle_atom_site_label_3
_geom_angle
_geom_angle_site_symmetry_3
N1 C2 C3 121.74(19) .
N1 C2 C7 117.05(18) .
C3 C2 C7 121.13(18) .
C2 C3 C4 119.3(2) .
C2 C3 H3 120.4 .
C4 C3 H3 120.4 .
C5 C4 C3 119.2(2) .
C5 C4 H4 120.4 .
C3 C4 H4 120.4 .
C4 C5 C6 118.3(2) .
C4 C5 H5 120.8 .
C6 C5 H5 120.8 .
N1 C6 C5 123.6(2) .
N1 C6 H6 118.2 .
C5 C6 H6 118.2 .
N2 C7 C2 115.21(18) .
N2 C7 C15 124.36(18) .
C2 C7 C15 120.40(17) .
O1 C8 N3 122.03(19) .
O1 C8 C9 122.23(19) .
N3 C8 C9 115.75(18) .
C10 C9 C14 119.7(2) .
C10 C9 C8 117.11(19) .
C14 C9 C8 123.13(19) .
C11 C10 C9 120.2(2) .
C11 C10 H10 119.9 .
C9 C10 H10 119.9 .
C12 C11 C10 120.1(2) .
C12 C11 H11 120.0 .
C10 C11 H11 120.0 .
C11 C12 C13 120.2(2) .
C11 C12 H12 119.9 .
C13 C12 H12 119.9 .
C12 C13 C14 120.2(2) .
C12 C13 H13 119.9 .
C14 C13 H13 119.9 .
C13 C14 C9 119.6(2) .
C13 C14 H14 120.2 .
C9 C14 H14 120.2 .
C16 C15 C20 120.01(19) .
C16 C15 C7 119.95(18) .
C20 C15 C7 120.05(18) .
C17 C16 C15 119.71(19) .
C17 C16 H16 120.1 .
C15 C16 H16 120.1 .
C16 C17 C18 120.1(2) .
C16 C17 H17 119.9 .
C18 C17 H17 119.9 .
C19 C18 C17 120.2(2) .
C19 C18 H18 119.9 .
C17 C18 H18 119.9 .
C20 C19 C18 120.2(2) .
C20 C19 H19 119.9 .
C18 C19 H19 119.9 .
C19 C20 C15 119.81(19) .
C19 C20 H20 120.1 .
C15 C20 H20 120.1 .
C6 N1 C2 117.81(19) .
C6 N1 Ag1 122.45(14) .
C2 N1 Ag1 117.29(13) .
C7 N2 N3 119.60(17) .
C7 N2 Ag1 120.22(13) .
N3 N2 Ag1 118.77(12) .
C8 N3 N2 118.48(17) .
C8 N3 H3N 120.8 .
N2 N3 H3N 120.8 .
O4 N4 O3 121.65(19) .
O4 N4 O2 120.72(19) .
O3 N4 O2 117.63(19) .
C8 O1 Ag1 114.84(13) .
N4 O2 Ag1 102.44(14) .
N4 O3 Ag1 89.24(13) .
O2 Ag1 N1 144.69(6) .
O2 Ag1 N2 139.03(6) .
N1 Ag1 N2 68.18(6) .
O2 Ag1 O1 78.31(5) .
N1 Ag1 O1 132.65(5) .
N2 Ag1 O1 64.50(5) .
O2 Ag1 O3 50.29(6) .
N1 Ag1 O3 94.46(6) .
N2 Ag1 O3 146.59(6) .
O1 Ag1 O3 125.00(5) .
O2 Ag1 Ag1 124.26(5) 3_765
N1 Ag1 Ag1 59.28(4) 3_765
N2 Ag1 Ag1 91.39(4) 3_765
O1 Ag1 Ag1 122.38(4) 3_765
O3 Ag1 Ag1 104.22(5) 3_765

loop_
_geom_bond_atom_site_label_1
_geom_bond_atom_site_label_2
_geom_bond_distance
_geom_bond_site_symmetry_2
C2 N1 1.356(3) .
C2 C3 1.387(3) .
C2 C7 1.488(3) .
C3 C4 1.390(3) .
C3 H3 0.9500 .
C4 C5 1.377(3) .
C4 H4 0.9500 .
C5 C6 1.383(3) .
C5 H5 0.9500 .
C6 N1 1.341(3) .
C6 H6 0.9500 .
C7 N2 1.290(3) .
C7 C15 1.493(3) .
C8 O1 1.224(2) .
C8 N3 1.367(3) .
C8 C9 1.486(3) .
C9 C10 1.393(3) .
C9 C14 1.394(3) .
C10 C11 1.384(3) .
C10 H10 0.9500 .
C11 C12 1.380(4) .
C11 H11 0.9500 .
C12 C13 1.387(4) .
C12 H12 0.9500 .
C13 C14 1.388(3) .
C13 H13 0.9500 .
C14 H14 0.9500 .
C15 C16 1.394(3) .
C15 C20 1.399(3) .
C16 C17 1.389(3) .
C16 H16 0.9500 .
C17 C18 1.391(3) .
C17 H17 0.9500 .
C18 C19 1.387(3) .
C18 H18 0.9500 .
C19 C20 1.386(3) .
C19 H19 0.9500 .
C20 H20 0.9500 .
N1 Ag1 2.3807(18) .
N2 N3 1.368(2) .
N2 Ag1 2.3957(17) .
N3 H3N 0.8800 .
N4 O4 1.237(2) .
N4 O3 1.244(2) .
N4 O2 1.252(2) .
O1 Ag1 2.6048(15) .
O2 Ag1 2.3565(19) .
O3 Ag1 2.6331(19) .
Ag1 Ag1 2.9735(3) 3_765

loop_
_geom_torsion_atom_site_label_1
_geom_torsion_atom_site_label_2
_geom_torsion_atom_site_label_3
_geom_torsion_atom_site_label_4
_geom_torsion
N1 C2 C3 C4 2.1(3)
C7 C2 C3 C4 -174.55(19)
C2 C3 C4 C5 -0.9(3)
C3 C4 C5 C6 -0.6(3)
C4 C5 C6 N1 1.0(3)
N1 C2 C7 N2 -16.9(3)
C3 C2 C7 N2 159.94(19)
N1 C2 C7 C15 164.94(18)
C3 C2 C7 C15 -18.2(3)
O1 C8 C9 C10 23.7(3)
N3 C8 C9 C10 -156.35(19)
O1 C8 C9 C14 -153.4(2)
N3 C8 C9 C14 26.6(3)
C14 C9 C10 C11 0.9(3)
C8 C9 C10 C11 -176.3(2)
C9 C10 C11 C12 0.6(4)
C10 C11 C12 C13 -1.6(4)
C11 C12 C13 C14 1.0(3)
C12 C13 C14 C9 0.4(3)
C10 C9 C14 C13 -1.4(3)
C8 C9 C14 C13 175.65(19)
N2 C7 C15 C16 123.7(2)
C2 C7 C15 C16 -58.4(3)
N2 C7 C15 C20 -56.1(3)
C2 C7 C15 C20 121.9(2)
C20 C15 C16 C17 1.4(3)
C7 C15 C16 C17 -178.39(19)
C15 C16 C17 C18 -1.2(3)
C16 C17 C18 C19 0.2(3)
C17 C18 C19 C20 0.5(3)
C18 C19 C20 C15 -0.3(3)
C16 C15 C20 C19 -0.7(3)
C7 C15 C20 C19 179.11(19)
C5 C6 N1 C2 0.2(3)
C5 C6 N1 Ag1 161.87(16)
C3 C2 N1 C6 -1.7(3)
C7 C2 N1 C6 175.08(17)
C3 C2 N1 Ag1 -164.41(15)
C7 C2 N1 Ag1 12.4(2)
C2 C7 N2 N3 179.42(16)
C15 C7 N2 N3 -2.5(3)
C2 C7 N2 Ag1 13.2(2)
C15 C7 N2 Ag1 -168.75(14)
O1 C8 N3 N2 1.4(3)
C9 C8 N3 N2 -178.52(16)
C7 N2 N3 C8 -177.31(18)
Ag1 N2 N3 C8 -10.9(2)
N3 C8 O1 Ag1 7.7(2)
C9 C8 O1 Ag1 -172.37(14)
O4 N4 O2 Ag1 -173.48(15)
O3 N4 O2 Ag1 6.7(2)
O4 N4 O3 Ag1 174.33(17)
O2 N4 O3 Ag1 -5.8(2)
